data_1527590
loop_
_publ_author_name
'Jeannin, Y.P.'
'Russell, D.R.'

_publ_section_title
;
 Structure cristallographique du trichloroamminoplatinate(II) de potassium
 monohydrate
;
_journal_name_full
;
Bulletin de la Societe Francaise de Mineralogie et de Cristallographie 
(72,1949-100,1977)
;
_journal_page_first 540
_journal_page_last 543
_journal_volume 91
_journal_year 1968
_chemical_formula_sum 'Cl3 H5 K N O Pt'
_chemical_name_systematic 'K N H3 Cl3 Pt H2 O'
_space_group_IT_number 36
_symmetry_space_group_name_Hall 'C 2c -2'
_symmetry_space_group_name_H-M 'C m c 21'
_cell_angle_alpha 90
_cell_angle_beta 90
_cell_angle_gamma 90
_cell_formula_units_Z 4
_cell_length_a 4.572
_cell_length_b 21.025
_cell_length_c 8.125
_cell_volume 781.026
_citation_journal_id_ASTM BUFCAE
_cod_data_source_file Jeannin_BUFCAE_1968_1635.cif
_cod_data_source_block H5Cl3K1N1O1Pt1
_cod_original_cell_volume 781.0262
_cod_original_formula_sum 'H5 Cl3 K1 N1 O1 Pt1'
_cod_database_code 1527590

loop_
_symmetry_equiv_pos_as_xyz
x,y,z
-x,-y,z+1/2
-x,y,z
x,-y,z+1/2
x+1/2,y+1/2,z
-x+1/2,-y+1/2,z+1/2
-x+1/2,y+1/2,z
x+1/2,-y+1/2,z+1/2

loop_
_atom_site_label
_atom_site_type_symbol
_atom_site_fract_x
_atom_site_fract_y
_atom_site_fract_z
_atom_site_occupancy
_atom_site_U_iso_or_equiv
_atom_site_attached_hydrogens
Pt1 Pt+2 0 0.3434 0.25 1 0.0 0
N1 N-3 0 0.2462 0.2406 1 0.0 3
O1 O-2 0 0.0749 0.1266 1 0.0 2
Cl3 Cl-1 0 0.3435 -0.0328 1 0.0 0
Cl1 Cl-1 0 0.4533 0.2451 1 0.0 0
Cl2 Cl-1 0 0.3362 0.5301 1 0.0 0
K1 K+1 0 0.0396 0.4594 1 0.0 0
